data_2022928
loop_
_publ_author_name
'Tokuda, Makoto'
'Yubuta, Kunio'
'Shishido, Toetsu'
'Sugiyama, Kazumasa'

_publ_section_title
;
 Redetermination of the crystal structure of yttrium chromium
 tetra-boride, YCrB<sub>4</sub>, from single-crystal X-ray diffraction
 data.
;
_journal_coeditor_code PK2696
_journal_issue 'Pt 11'
_journal_name_full 'Acta crystallographica. Section E, Crystallographic communications'
_journal_page_first 1072
_journal_page_last 1075
_journal_paper_doi 10.1107/S2056989023008952
_journal_volume 79
_journal_year 2023
_chemical_compound_source 'synthesised by authors, see text'
_chemical_formula_iupac 'Y Cr B4'
_chemical_formula_moiety 'Y Cr B4'
_chemical_formula_sum 'B4 Cr Y'
_chemical_formula_weight 184.15
_chemical_name_systematic
;
Yttrium chromium tetraboride
;
_space_group_crystal_system orthorhombic
_space_group_IT_number 55
_space_group_name_Hall '-P 2 2ab'
_space_group_name_H-M_alt 'P b a m'
_audit_creation_method 'from SHELXL-97'
_cell_angle_alpha 90
_cell_angle_beta 90
_cell_angle_gamma 90
_cell_formula_units_Z 4
_cell_length_a 5.9425(2)
_cell_length_b 11.4831(4)
_cell_length_c 3.46425(12)
_cell_measurement_reflns_used 6090
_cell_measurement_temperature 294(2)
_cell_measurement_theta_max 44.8740
_cell_measurement_theta_min 3.5260
_cell_volume 236.395(14)
_computing_cell_refinement
;
<i>CrysAlisPro</i> (Rigaku OD, 2021)
;
_computing_data_collection
;
<i>CrysAlisPro</i> (Rigaku OD, 2021)
;
_computing_data_reduction
;
<i>CrysAlisPro</i> (Rigaku OD, 2021)
;
_computing_molecular_graphics
;
<i>VESTA</i> (Momma & Izumi, 2011)
;
_computing_structure_refinement
;
<i>SHELXL</i> (Sheldrick, 2015b)
;
_computing_structure_solution
;
<i>SHELXT</i> (Sheldrick, 2015a)
;
_diffrn_ambient_temperature 294(2)
_diffrn_detector 'hybrid pixel array'
_diffrn_detector_area_resol_mean 10.0000
_diffrn_measured_fraction_theta_full 1.000
_diffrn_measured_fraction_theta_max 1.000
_diffrn_measurement_device 'four-circle diffractometer'
_diffrn_measurement_device_type 'XtaLAB Synergy, HyPix'
_diffrn_measurement_method '\w scans'
_diffrn_radiation_monochromator mirror
_diffrn_radiation_type MoK\a
_diffrn_radiation_wavelength 0.71073
_diffrn_reflns_av_R_equivalents 0.0355
_diffrn_reflns_av_unetI/netI 0.0156
_diffrn_reflns_limit_h_max 11
_diffrn_reflns_limit_h_min -11
_diffrn_reflns_limit_k_max 22
_diffrn_reflns_limit_k_min -22
_diffrn_reflns_limit_l_max 6
_diffrn_reflns_limit_l_min -6
_diffrn_reflns_number 13376
_diffrn_reflns_theta_full 25.242
_diffrn_reflns_theta_max 44.847
_diffrn_reflns_theta_min 3.549
_diffrn_source 'micro-focus sealed X-ray tube'
_exptl_absorpt_coefficient_mu 28.572
_exptl_absorpt_correction_T_max 0.655
_exptl_absorpt_correction_T_min 0.367
_exptl_absorpt_correction_type numerical
_exptl_absorpt_process_details
;
(CrysAlisPro; Rigaku OD, 2021)
;
_exptl_crystal_colour metallic
_exptl_crystal_density_diffrn 5.174
_exptl_crystal_description block
_exptl_crystal_F_000 332
_exptl_crystal_size_max 0.051
_exptl_crystal_size_mid 0.032
_exptl_crystal_size_min 0.026
_refine_diff_density_max 0.583
_refine_diff_density_min -0.706
_refine_ls_extinction_coef 0.0111(7)
_refine_ls_extinction_expression Fc^*^=kFc[1+0.001xFc^2^\l^3^/sin(2\q)]^-1/4^
_refine_ls_extinction_method
;
<i>SHELXL</i> (Sheldrick, 2015b)
;
_refine_ls_goodness_of_fit_ref 1.114
_refine_ls_hydrogen_treatment undef
_refine_ls_matrix_type full
_refine_ls_number_parameters 38
_refine_ls_number_reflns 1074
_refine_ls_number_restraints 0
_refine_ls_restrained_S_all 1.114
_refine_ls_R_factor_all 0.0222
_refine_ls_R_factor_gt 0.0146
_refine_ls_shift/su_max 0.020
_refine_ls_shift/su_mean 0.003
_refine_ls_structure_factor_coef Fsqd
_refine_ls_weighting_details 'w=1/[\s^2^(Fo^2^)+(0.0074P)^2^+0.1807P] where P=(Fo^2^+2Fc^2^)/3'
_refine_ls_weighting_scheme calc
_refine_ls_wR_factor_gt 0.0280
_refine_ls_wR_factor_ref 0.0292
_reflns_number_gt 865
_reflns_number_total 1074
_reflns_threshold_expression 'I > 2\s(I)'
_cod_data_source_file pk2696sup1.cif
_cod_data_source_block I
_cod_depositor_comments 'Adding full bibliography for 2022928.cif.'
_cod_original_formula_sum 'Y Cr B4'
_cod_database_code 2022928
_cod_database_fobs_code 2022928
_shelx_space_group_comment
;
The symmetry employed for this shelxl refinement is uniquely defined
by the following loop, which should always be used as a source of
symmetry information in preference to the above space-group names.
They are only intended as comments.
;

loop_
_space_group_symop_operation_xyz
'x, y, z'
'-x, -y, z'
'-x+1/2, y+1/2, -z'
'x+1/2, -y+1/2, -z'
'-x, -y, -z'
'x, y, -z'
'x-1/2, -y-1/2, z'
'-x-1/2, y-1/2, z'

loop_
_atom_site_type_symbol
_atom_site_label
_atom_site_fract_x
_atom_site_fract_y
_atom_site_fract_z
_atom_site_U_iso_or_equiv
_atom_site_adp_type
_atom_site_calc_flag
_atom_site_occupancy
_atom_site_disorder_assembly
_atom_site_disorder_group
Y Y 0.12446(2) 0.15077(2) 0.000000 0.00285(3) Uani d 1 . .
Cr Cr 0.12421(4) 0.41902(2) 0.000000 0.00267(3) Uani d 1 . .
B B1 0.2818(3) 0.31614(15) 0.500000 0.0042(2) Uani d 1 . .
B B2 0.3630(4) 0.46779(13) 0.500000 0.0042(2) Uani d 1 . .
B B3 0.3869(4) 0.04697(12) 0.500000 0.0036(2) Uani d 1 . .
B B4 0.4746(3) 0.19170(13) 0.500000 0.0041(2) Uani d 1 . .

loop_
_atom_site_aniso_label
_atom_site_aniso_U_11
_atom_site_aniso_U_22
_atom_site_aniso_U_33
_atom_site_aniso_U_12
_atom_site_aniso_U_13
_atom_site_aniso_U_23
Y 0.00298(4) 0.00275(4) 0.00284(4) 0.00027(4) 0.000 0.000
Cr 0.00262(6) 0.00241(6) 0.00297(6) 0.00007(6) 0.000 0.000
B1 0.0045(5) 0.0035(4) 0.0047(5) 0.0007(4) 0.000 0.000
B2 0.0037(6) 0.0035(4) 0.0053(5) 0.0001(5) 0.000 0.000
B3 0.0029(5) 0.0034(4) 0.0043(4) 0.0000(5) 0.000 0.000
B4 0.0041(5) 0.0028(5) 0.0054(5) -0.0001(4) 0.000 0.000

loop_
_atom_type_symbol
_atom_type_description
_atom_type_scat_dispersion_real
_atom_type_scat_dispersion_imag
_atom_type_scat_source
B B 0.0013 0.0007 'International Tables Vol C Tables 4.2.6.8 and 6.1.1.4'
Cr Cr 0.3209 0.6236 'International Tables Vol C Tables 4.2.6.8 and 6.1.1.4'
Y Y -2.7962 3.5667 'International Tables Vol C Tables 4.2.6.8 and 6.1.1.4'

loop_
_geom_angle_atom_site_label_1
_geom_angle_atom_site_label_2
_geom_angle_atom_site_label_3
_geom_angle_site_symmetry_1
_geom_angle_site_symmetry_3
_geom_angle
_geom_angle_publ_flag
B3 Y B3 . 1_554 82.86(6) ?
B3 Y B4 . 7_565 94.49(3) ?
B3 Y B4 1_554 7_565 160.16(5) ?
B3 Y B4 . 7_564 160.16(5) ?
B3 Y B4 1_554 7_564 94.49(3) ?
B4 Y B4 7_565 7_564 81.33(4) ?
B3 Y B2 . 7_564 122.58(4) ?
B3 Y B2 1_554 7_564 71.84(4) ?
B4 Y B2 7_565 7_564 124.69(6) ?
B4 Y B2 7_564 7_564 74.45(4) ?
B3 Y B2 . 7_565 71.84(4) ?
B3 Y B2 1_554 7_565 122.58(4) ?
B4 Y B2 7_565 7_565 74.45(4) ?
B4 Y B2 7_564 7_565 124.69(5) ?
B2 Y B2 7_564 7_565 79.96(5) ?
B3 Y B1 . 7_564 159.68(5) ?
B3 Y B1 1_554 7_564 95.10(4) ?
B4 Y B1 7_565 7_564 93.99(4) ?
B4 Y B1 7_564 7_564 39.96(4) ?
B2 Y B1 7_564 7_564 39.13(5) ?
B2 Y B1 7_565 7_564 92.78(5) ?
B3 Y B1 . 7_565 95.10(4) ?
B3 Y B1 1_554 7_565 159.68(5) ?
B4 Y B1 7_565 7_565 39.96(4) ?
B4 Y B1 7_564 7_565 93.99(4) ?
B2 Y B1 7_564 7_565 92.78(5) ?
B2 Y B1 7_565 7_565 39.13(5) ?
B1 Y B1 7_564 7_565 79.80(4) ?
B3 Y B2 . 3_545 93.05(4) ?
B3 Y B2 1_554 3_545 37.98(7) ?
B4 Y B2 7_565 3_545 161.52(6) ?
B4 Y B2 7_564 3_545 96.88(3) ?
B2 Y B2 7_564 3_545 38.53(9) ?
B2 Y B2 7_565 3_545 92.00(3) ?
B1 Y B2 7_564 3_545 73.82(5) ?
B1 Y B2 7_565 3_545 122.48(5) ?
B3 Y B2 . 3_546 37.98(7) ?
B3 Y B2 1_554 3_546 93.05(4) ?
B4 Y B2 7_565 3_546 96.88(3) ?
B4 Y B2 7_564 3_546 161.52(6) ?
B2 Y B2 7_564 3_546 92.00(3) ?
B2 Y B2 7_565 3_546 38.53(9) ?
B1 Y B2 7_564 3_546 122.48(5) ?
B1 Y B2 7_565 3_546 73.82(5) ?
B2 Y B2 3_545 3_546 78.97(4) ?
B3 Y B1 . . 72.15(4) ?
B3 Y B1 1_554 . 122.11(5) ?
B4 Y B1 7_565 . 39.59(4) ?
B4 Y B1 7_564 . 93.14(3) ?
B2 Y B1 7_564 . 162.65(5) ?
B2 Y B1 7_565 . 98.09(3) ?
B1 Y B1 7_564 . 124.49(3) ?
B1 Y B1 7_565 . 75.75(3) ?
B2 Y B1 3_545 . 158.26(6) ?
B2 Y B1 3_546 . 97.09(4) ?
B3 Y B1 . 1_554 122.11(5) ?
B3 Y B1 1_554 1_554 72.15(4) ?
B4 Y B1 7_565 1_554 93.14(3) ?
B4 Y B1 7_564 1_554 39.59(4) ?
B2 Y B1 7_564 1_554 98.09(3) ?
B2 Y B1 7_565 1_554 162.65(5) ?
B1 Y B1 7_564 1_554 75.75(3) ?
B1 Y B1 7_565 1_554 124.49(3) ?
B2 Y B1 3_545 1_554 97.09(4) ?
B2 Y B1 3_546 1_554 158.26(6) ?
B1 Y B1 . 1_554 78.59(4) ?
B3 Cr B3 7_564 7_565 99.61(9) ?
B3 Cr B3 7_564 3_556 116.93(3) ?
B3 Cr B3 7_565 3_556 44.63(10) ?
B3 Cr B3 7_564 3 44.63(10) ?
B3 Cr B3 7_565 3 116.93(3) ?
B3 Cr B3 3_556 3 99.33(5) ?
B3 Cr B1 7_564 1_554 76.47(5) ?
B3 Cr B1 7_565 1_554 156.70(6) ?
B3 Cr B1 3_556 1_554 156.85(7) ?
B3 Cr B1 3 1_554 76.67(5) ?
B3 Cr B1 7_564 . 156.70(6) ?
B3 Cr B1 7_565 . 76.47(5) ?
B3 Cr B1 3_556 . 76.67(5) ?
B3 Cr B1 3 . 156.85(7) ?
B1 Cr B1 1_554 . 97.94(6) ?
B3 Cr B2 7_564 1_554 76.55(4) ?
B3 Cr B2 7_565 1_554 156.04(5) ?
B3 Cr B2 3_556 1_554 115.66(5) ?
B3 Cr B2 3 1_554 44.67(8) ?
B1 Cr B2 1_554 1_554 46.21(5) ?
B1 Cr B2 . 1_554 116.12(6) ?
B3 Cr B2 7_564 . 156.04(5) ?
B3 Cr B2 7_565 . 76.55(4) ?
B3 Cr B2 3_556 . 44.67(8) ?
B3 Cr B2 3 . 115.66(5) ?
B1 Cr B2 1_554 . 116.12(6) ?
B1 Cr B2 . . 46.22(5) ?
B2 Cr B2 1_554 . 97.26(9) ?
B3 Cr B4 7_564 7_564 44.55(5) ?
B3 Cr B4 7_565 7_564 115.17(6) ?
B3 Cr B4 3_556 7_564 155.54(7) ?
B3 Cr B4 3 7_564 76.98(5) ?
B1 Cr B4 1_554 7_564 46.59(5) ?
B1 Cr B4 . 7_564 115.88(4) ?
B2 Cr B4 1_554 7_564 78.97(5) ?
B2 Cr B4 . 7_564 157.93(6) ?
B3 Cr B4 7_564 7_565 115.17(6) ?
B3 Cr B4 7_565 7_565 44.55(5) ?
B3 Cr B4 3_556 7_565 76.98(5) ?
B3 Cr B4 3 7_565 155.54(7) ?
B1 Cr B4 1_554 7_565 115.88(4) ?
B1 Cr B4 . 7_565 46.59(5) ?
B2 Cr B4 1_554 7_565 157.93(6) ?
B2 Cr B4 . 7_565 78.97(5) ?
B4 Cr B4 7_564 7_565 96.30(6) ?
B3 Cr Cr 7_564 5_565 58.56(3) ?
B3 Cr Cr 7_565 5_565 58.56(3) ?
B3 Cr Cr 3_556 5_565 58.37(4) ?
B3 Cr Cr 3 5_565 58.37(4) ?
B1 Cr Cr 1_554 5_565 131.03(3) ?
B1 Cr Cr . 5_565 131.03(3) ?
B2 Cr Cr 1_554 5_565 101.08(4) ?
B2 Cr Cr . 5_565 101.08(4) ?
B4 Cr Cr 7_564 5_565 100.98(4) ?
B4 Cr Cr 7_565 5_565 100.98(4) ?
B3 Cr Y 7_564 3 98.87(4) ?
B3 Cr Y 7_565 3 98.87(4) ?
B3 Cr Y 3_556 3 56.65(4) ?
B3 Cr Y 3 3 56.65(4) ?
B1 Cr Y 1_554 3 104.42(4) ?
B1 Cr Y . 3 104.42(4) ?
B2 Cr Y 1_554 3 59.17(4) ?
B2 Cr Y . 3 59.17(4) ?
B4 Cr Y 7_564 3 131.60(3) ?
B4 Cr Y 7_565 3 131.60(3) ?
Cr Cr Y 5_565 3 67.744(10) ?
B2 B1 B4 . 7_565 108.31(12) ?
B2 B1 B4 . . 125.79(12) ?
B4 B1 B4 7_565 . 125.90(10) ?
B2 B1 Cr . . 67.24(6) ?
B4 B1 Cr 7_565 . 67.55(5) ?
B4 B1 Cr . . 131.03(3) ?
B2 B1 Cr . 1_556 67.24(6) ?
B4 B1 Cr 7_565 1_556 67.55(5) ?
B4 B1 Cr . 1_556 131.03(3) ?
Cr B1 Cr . 1_556 97.93(6) ?
B2 B1 Y . 7_666 70.31(7) ?
B4 B1 Y 7_565 7_666 139.48(3) ?
B4 B1 Y . 7_666 68.78(5) ?
Cr B1 Y . 7_666 135.97(7) ?
Cr B1 Y 1_556 7_666 75.60(2) ?
B2 B1 Y . 7_665 70.31(7) ?
B4 B1 Y 7_565 7_665 139.48(3) ?
B4 B1 Y . 7_665 68.78(5) ?
Cr B1 Y . 7_665 75.60(2) ?
Cr B1 Y 1_556 7_665 135.97(7) ?
Y B1 Y 7_666 7_665 79.80(4) ?
B2 B1 Y . 1_556 139.50(3) ?
B4 B1 Y 7_565 1_556 67.94(6) ?
B4 B1 Y . 1_556 70.86(5) ?
Cr B1 Y . 1_556 134.07(6) ?
Cr B1 Y 1_556 1_556 74.94(2) ?
Y B1 Y 7_666 1_556 87.09(2) ?
Y B1 Y 7_665 1_556 139.62(6) ?
B2 B1 Y . . 139.50(3) ?
B4 B1 Y 7_565 . 67.94(6) ?
B4 B1 Y . . 70.86(5) ?
Cr B1 Y . . 74.94(2) ?
Cr B1 Y 1_556 . 134.07(6) ?
Y B1 Y 7_666 . 139.62(6) ?
Y B1 Y 7_665 . 87.09(2) ?
Y B1 Y 1_556 . 78.59(4) ?
B3 B2 B2 3_556 5_666 124.09(14) ?
B3 B2 B1 3_556 . 105.99(17) ?
B2 B2 B1 5_666 . 129.92(17) ?
B3 B2 Cr 3_556 . 66.58(9) ?
B2 B2 Cr 5_666 . 131.30(4) ?
B1 B2 Cr . . 66.55(6) ?
B3 B2 Cr 3_556 1_556 66.58(9) ?
B2 B2 Cr 5_666 1_556 131.30(4) ?
B1 B2 Cr . 1_556 66.55(6) ?
Cr B2 Cr . 1_556 97.26(9) ?
B3 B2 Y 3_556 7_666 139.05(5) ?
B2 B2 Y 5_666 7_666 71.58(9) ?
B1 B2 Y . 7_666 70.56(6) ?
Cr B2 Y . 7_666 135.56(6) ?
Cr B2 Y 1_556 7_666 75.50(2) ?
B3 B2 Y 3_556 7_665 139.05(5) ?
B2 B2 Y 5_666 7_665 71.58(9) ?
B1 B2 Y . 7_665 70.56(6) ?
Cr B2 Y . 7_665 75.50(2) ?
Cr B2 Y 1_556 7_665 135.56(6) ?
Y B2 Y 7_666 7_665 79.95(5) ?
B3 B2 Y 3_556 3_556 67.70(5) ?
B2 B2 Y 5_666 3_556 69.88(7) ?
B1 B2 Y . 3_556 138.64(4) ?
Cr B2 Y . 3_556 132.94(8) ?
Cr B2 Y 1_556 3_556 74.15(3) ?
Y B2 Y 7_666 3_556 88.01(3) ?
Y B2 Y 7_665 3_556 141.47(9) ?
B3 B2 Y 3_556 3 67.70(5) ?
B2 B2 Y 5_666 3 69.88(7) ?
B1 B2 Y . 3 138.64(4) ?
Cr B2 Y . 3 74.15(3) ?
Cr B2 Y 1_556 3 132.94(8) ?
Y B2 Y 7_666 3 141.47(9) ?
Y B2 Y 7_665 3 88.01(3) ?
Y B2 Y 3_556 3 78.97(4) ?
B3 B3 B2 5_656 3_546 109.78(13) ?
B3 B3 B4 5_656 . 111.32(18) ?
B2 B3 B4 3_546 . 138.90(18) ?
B3 B3 Cr 5_656 7_666 67.83(9) ?
B2 B3 Cr 3_546 7_666 128.34(4) ?
B4 B3 Cr . 7_666 69.48(6) ?
B3 B3 Cr 5_656 7_665 67.83(9) ?
B2 B3 Cr 3_546 7_665 128.34(4) ?
B4 B3 Cr . 7_665 69.48(6) ?
Cr B3 Cr 7_666 7_665 99.61(9) ?
B3 B3 Cr 5_656 3_545 67.54(6) ?
B2 B3 Cr 3_546 3_545 68.75(5) ?
B4 B3 Cr . 3_545 128.73(4) ?
Cr B3 Cr 7_666 3_545 135.37(10) ?
Cr B3 Cr 7_665 3_545 63.07(3) ?
B3 B3 Cr 5_656 3_546 67.54(6) ?
B2 B3 Cr 3_546 3_546 68.75(5) ?
B4 B3 Cr . 3_546 128.73(4) ?
Cr B3 Cr 7_666 3_546 63.07(3) ?
Cr B3 Cr 7_665 3_546 135.37(10) ?
Cr B3 Cr 3_545 3_546 99.33(5) ?
B3 B3 Y 5_656 . 138.55(3) ?
B2 B3 Y 3_546 . 74.33(10) ?
B4 B3 Y . . 75.16(6) ?
Cr B3 Y 7_666 . 142.90(6) ?
Cr B3 Y 7_665 . 77.682(19) ?
Cr B3 Y 3_545 . 76.87(3) ?
Cr B3 Y 3_546 . 141.41(10) ?
B3 B3 Y 5_656 1_556 138.55(3) ?
B2 B3 Y 3_546 1_556 74.33(10) ?
B4 B3 Y . 1_556 75.15(6) ?
Cr B3 Y 7_666 1_556 77.682(19) ?
Cr B3 Y 7_665 1_556 142.89(6) ?
Cr B3 Y 3_545 1_556 141.41(10) ?
Cr B3 Y 3_546 1_556 76.87(3) ?
Y B3 Y . 1_556 82.86(6) ?
B3 B4 B1 . 7_665 104.59(12) ?
B3 B4 B1 . . 123.87(12) ?
B1 B4 B1 7_665 . 131.54(10) ?
B3 B4 Cr . 7_665 65.97(6) ?
B1 B4 Cr 7_665 7_665 65.87(5) ?
B1 B4 Cr . 7_665 131.74(3) ?
B3 B4 Cr . 7_666 65.97(6) ?
B1 B4 Cr 7_665 7_666 65.87(5) ?
B1 B4 Cr . 7_666 131.74(3) ?
Cr B4 Cr 7_665 7_666 96.30(6) ?
B3 B4 Y . 7_666 138.56(3) ?
B1 B4 Y 7_665 7_666 72.47(6) ?
B1 B4 Y . 7_666 71.26(5) ?
Cr B4 Y 7_665 7_666 136.83(7) ?
Cr B4 Y 7_666 7_666 76.03(2) ?
B3 B4 Y . 7_665 138.56(3) ?
B1 B4 Y 7_665 7_665 72.47(6) ?
B1 B4 Y . 7_665 71.26(5) ?
Cr B4 Y 7_665 7_665 76.03(2) ?
Cr B4 Y 7_666 7_665 136.83(7) ?
Y B4 Y 7_666 7_665 81.33(4) ?
B3 B4 Y . 1_556 67.06(7) ?
B1 B4 Y 7_665 1_556 138.40(4) ?
B1 B4 Y . 1_556 70.11(5) ?
Cr B4 Y 7_665 1_556 131.73(6) ?
Cr B4 Y 7_666 1_556 74.13(2) ?
Y B4 Y 7_666 1_556 87.67(2) ?
Y B4 Y 7_665 1_556 141.34(6) ?
B3 B4 Y . . 67.06(7) ?
B1 B4 Y 7_665 . 138.40(4) ?
B1 B4 Y . . 70.11(5) ?
Cr B4 Y 7_665 . 74.13(2) ?
Cr B4 Y 7_666 . 131.73(6) ?
Y B4 Y 7_666 . 141.34(6) ?
Y B4 Y 7_665 . 87.67(2) ?
Y B4 Y 1_556 . 78.16(4) ?

loop_
_geom_bond_atom_site_label_1
_geom_bond_atom_site_label_2
_geom_bond_site_symmetry_2
_geom_bond_distance
_geom_bond_publ_flag
Y B3 . 2.6177(16) ?
Y B3 1_554 2.6177(16) ?
Y B4 7_565 2.6582(11) ?
Y B4 7_564 2.6582(11) ?
Y B2 7_564 2.6959(15) ?
Y B2 7_565 2.6959(15) ?
Y B1 7_564 2.7003(12) ?
Y B1 7_565 2.7003(12) ?
Y B2 3_545 2.7241(11) ?
Y B2 3_546 2.7241(11) ?
Y B1 . 2.7350(13) ?
Y B1 1_554 2.7350(13) ?
Cr B3 7_564 2.2677(15) ?
Cr B3 7_565 2.2677(15) ?
Cr B3 3_556 2.2723(9) ?
Cr B3 3 2.2723(9) ?
Cr B1 1_554 2.2962(11) ?
Cr B1 . 2.2962(11) ?
Cr B2 1_554 2.3081(16) ?
Cr B2 . 2.3081(16) ?
Cr B4 7_564 2.3254(10) ?
Cr B4 7_565 2.3254(10) ?
Cr Cr 5_565 2.3745(4) ?
B1 B2 . 1.807(2) ?
B1 B4 7_565 1.828(2) ?
B1 B4 . 1.832(2) ?
B2 B3 3_556 1.741(4) ?
B2 B2 5_666 1.789(5) ?
B3 B3 5_656 1.724(4) ?
B3 B4 . 1.742(2) ?
